data_2228751
loop_
_publ_author_name
'Shanthakumari, R.'
'Hema, R.'
'Ramamurthy, K.'
'Stoeckli-Evans, Helen'

_publ_section_title
;
 <i>trans</i>-Bis(dimethyl
 sulfoxide-\k<i>O</i>)bis(thiosemicarbazide-\k^2^<i>N</i>^1^,<i>S</i>)cadmium
 dipicrate dihydrate
;
_journal_coeditor_code HG2776
_journal_issue 1
_journal_name_full 'Acta Crystallographica Section E'
_journal_page_first m127
_journal_paper_doi 10.1107/S1600536810053602
_journal_volume 67
_journal_year 2011
_chemical_formula_iupac '[Cd (C H5 N3 S)2 (C2 H6 O S)2] (C6 H2 N3 O7)2, 2H2 O'
_chemical_formula_moiety 'C6 H22 Cd N6 O2 S4 2+, 2(C6 H2 N3 O7 2-), 2(H2 O)'
_chemical_formula_sum 'C18 H30 Cd N12 O18 S4'
_chemical_formula_weight 943.18
_chemical_name_common
;
<i>trans</i>-Bis(dimethyl
sulfoxide-\k<i>O</i>)bis(thiosemicarbazide-\k^2^<i>N</i>^1^,<i>S</i>)cadmium(II)
dipicrate dihydrate
;
_chemical_name_systematic
;
<i>trans</i>-Bis(dimethyl
sulfoxide-\k<i>O</i>)bis(thiosemicarbazide-\k^2^<i>N</i>^1^,<i>S</i>)cadmium
bis(2,4,6-trinitrophenolate) dihydrate
;
_space_group_IT_number 2
_symmetry_cell_setting triclinic
_symmetry_space_group_name_Hall '-P 1'
_symmetry_space_group_name_H-M 'P -1'
_atom_sites_solution_hydrogens geom
_atom_sites_solution_primary direct
_atom_sites_solution_secondary difmap
_audit_creation_method SHELXL-97
_cell_angle_alpha 98.745(5)
_cell_angle_beta 98.288(4)
_cell_angle_gamma 95.032(5)
_cell_formula_units_Z 1
_cell_length_a 5.3496(3)
_cell_length_b 11.0788(6)
_cell_length_c 15.0049(8)
_cell_measurement_reflns_used 15389
_cell_measurement_temperature 173(2)
_cell_measurement_theta_max 26.15
_cell_measurement_theta_min 1.39
_cell_volume 864.30(8)
_computing_cell_refinement 'X-AREA (Stoe & Cie, 2009)'
_computing_data_collection 'X-AREA (Stoe & Cie, 2009)'
_computing_data_reduction 'X-RED32 (Stoe & Cie, 2009)'
_computing_molecular_graphics 'PLATON  (Spek, 2009)'
_computing_publication_material 'SHELXL97 (Sheldrick, 2008) and PLATON (Spek, 2009)'
_computing_structure_refinement 'SHELXL97 (Sheldrick, 2008)'
_computing_structure_solution 'SHELXS97 (Sheldrick, 2008)'
_diffrn_ambient_temperature 173(2)
_diffrn_measured_fraction_theta_full 1.000
_diffrn_measured_fraction_theta_max 1.000
_diffrn_measurement_device '2-circle goniometer'
_diffrn_measurement_device_type 'STOE IPDS 2'
_diffrn_measurement_method '\f + \w scans'
_diffrn_radiation_monochromator graphite
_diffrn_radiation_source 'fine-focus sealed tube'
_diffrn_radiation_type MoK\a
_diffrn_radiation_wavelength 0.71073
_diffrn_reflns_av_R_equivalents 0.0371
_diffrn_reflns_av_sigmaI/netI 0.0285
_diffrn_reflns_limit_h_max 6
_diffrn_reflns_limit_h_min -6
_diffrn_reflns_limit_k_max 13
_diffrn_reflns_limit_k_min -13
_diffrn_reflns_limit_l_max 18
_diffrn_reflns_limit_l_min -18
_diffrn_reflns_number 10206
_diffrn_reflns_theta_full 25.00
_diffrn_reflns_theta_max 25.61
_diffrn_reflns_theta_min 1.39
_diffrn_standards_decay_% 0
_diffrn_standards_number 0
_exptl_absorpt_coefficient_mu 0.967
_exptl_absorpt_correction_T_max 1.0000
_exptl_absorpt_correction_T_min 0.7725
_exptl_absorpt_correction_type multi-scan
_exptl_absorpt_process_details '[<i>MULscanABS</i> in PLATON (Spek, 2009)]'
_exptl_crystal_colour yellow
_exptl_crystal_density_diffrn 1.812
_exptl_crystal_density_method 'not measured'
_exptl_crystal_description rod
_exptl_crystal_F_000 478
_exptl_crystal_size_max 0.45
_exptl_crystal_size_mid 0.30
_exptl_crystal_size_min 0.21
_refine_diff_density_max 0.451
_refine_diff_density_min -0.606
_refine_ls_extinction_coef 0.0043(12)
_refine_ls_extinction_expression Fc^*^=kFc[1+0.001xFc^2^\l^3^/sin(2\q)]^-1/4^
_refine_ls_extinction_method SHELXL
_refine_ls_goodness_of_fit_ref 1.046
_refine_ls_hydrogen_treatment mixed
_refine_ls_matrix_type full
_refine_ls_number_parameters 272
_refine_ls_number_reflns 3273
_refine_ls_number_restraints 0
_refine_ls_restrained_S_all 1.046
_refine_ls_R_factor_all 0.0256
_refine_ls_R_factor_gt 0.0231
_refine_ls_shift/su_max 0.000
_refine_ls_shift/su_mean 0.000
_refine_ls_structure_factor_coef Fsqd
_refine_ls_weighting_details 'calc w=1/[\s^2^(Fo^2^)+(0.0346P)^2^+0.3178P] where P=(Fo^2^+2Fc^2^)/3'
_refine_ls_weighting_scheme calc
_refine_ls_wR_factor_gt 0.0579
_refine_ls_wR_factor_ref 0.0589
_reflns_number_gt 3058
_reflns_number_total 3273
_reflns_threshold_expression I>2\s(I)
_cod_data_source_file hg2776.cif
_cod_data_source_block I
_cod_database_code 2228751
_cod_database_fobs_code 2228751

loop_
_symmetry_equiv_pos_site_id
_symmetry_equiv_pos_as_xyz
1 x,y,z
2 -x,-y,-z

loop_
_atom_site_aniso_label
_atom_site_aniso_U_11
_atom_site_aniso_U_22
_atom_site_aniso_U_33
_atom_site_aniso_U_12
_atom_site_aniso_U_13
_atom_site_aniso_U_23
Cd1 0.02400(10) 0.02380(10) 0.01500(10) 0.00170(10) 0.00200(10) 0.00220(10)
S1 0.0209(2) 0.0285(2) 0.0186(2) -0.0053(2) 0.0014(2) 0.0027(2)
S2 0.0252(2) 0.0271(2) 0.0270(2) 0.0032(2) 0.0013(2) 0.0032(2)
O1 0.0370(8) 0.0301(7) 0.0314(7) 0.0111(6) 0.0105(6) 0.0123(6)
N1 0.0249(9) 0.0385(9) 0.0180(8) -0.0057(8) 0.0014(7) 0.0058(7)
N2 0.0218(8) 0.0327(8) 0.0144(7) -0.0043(7) 0.0000(6) 0.0027(6)
N3 0.0199(8) 0.0262(9) 0.0189(8) -0.0015(7) 0.0052(6) 0.0035(6)
C1 0.0186(8) 0.0223(9) 0.0200(9) 0.0019(7) 0.0027(7) 0.0025(7)
C2 0.0473(13) 0.0404(12) 0.0349(12) -0.0064(10) -0.0060(10) 0.0184(10)
C3 0.0392(12) 0.0376(12) 0.0556(15) 0.0126(10) 0.0067(11) -0.0044(11)
O2 0.0445(10) 0.0797(13) 0.0210(7) -0.0336(9) -0.0026(7) 0.0068(8)
O3 0.0430(9) 0.0490(9) 0.0216(7) -0.0094(7) 0.0035(6) 0.0032(7)
O4 0.0449(10) 0.0565(10) 0.0356(9) -0.0181(8) 0.0134(7) 0.0075(7)
O5 0.0294(8) 0.0468(10) 0.0503(10) -0.0123(7) -0.0025(7) -0.0086(8)
O6 0.0443(9) 0.0511(10) 0.0272(8) -0.0005(8) -0.0069(7) -0.0083(7)
O7 0.0405(9) 0.0577(10) 0.0211(7) -0.0112(8) 0.0084(6) 0.0049(7)
O8 0.0306(8) 0.0407(8) 0.0278(7) -0.0114(6) 0.0032(6) 0.0018(6)
N4 0.0281(8) 0.0279(8) 0.0267(9) 0.0018(7) 0.0080(7) 0.0048(7)
N5 0.0273(9) 0.0330(9) 0.0341(10) 0.0002(7) -0.0052(7) -0.0072(8)
N6 0.0240(8) 0.0302(8) 0.0225(8) -0.0015(7) 0.0032(7) 0.0040(6)
C4 0.0243(9) 0.0311(10) 0.0202(9) -0.0043(8) 0.0014(7) 0.0016(7)
C5 0.0248(9) 0.0253(9) 0.0221(9) 0.0013(7) 0.0037(7) 0.0026(7)
C6 0.0221(9) 0.0233(9) 0.0305(10) -0.0007(7) 0.0039(8) 0.0008(8)
C7 0.0234(9) 0.0254(9) 0.0253(9) -0.0001(8) -0.0020(7) -0.0025(7)
C8 0.0251(10) 0.0280(9) 0.0204(9) 0.0022(8) 0.0001(7) -0.0001(7)
C9 0.0235(9) 0.0254(9) 0.0221(9) -0.0009(7) 0.0040(7) 0.0019(7)
O1W 0.0375(9) 0.0432(9) 0.0254(8) -0.0032(7) 0.0030(7) -0.0006(7)

loop_
_atom_site_type_symbol
_atom_site_label
_atom_site_fract_x
_atom_site_fract_y
_atom_site_fract_z
_atom_site_U_iso_or_equiv
_atom_site_thermal_displace_type
_atom_site_calc_flag
_atom_site_refinement_flags
_atom_site_occupancy
Cd Cd1 1.00000 0.00000 0.00000 0.02120(10) Uani . . 1.000
S S1 0.82169(8) -0.05948(4) 0.13804(3) 0.02350(10) Uani . . 1.000
S S2 0.86010(9) 0.28748(4) -0.02021(3) 0.02690(10) Uani . . 1.000
O O1 0.7484(3) 0.16934(13) 0.00566(10) 0.0311(4) Uani . . 1.000
N N1 1.0413(4) 0.00580(18) 0.30857(11) 0.0278(5) Uani . . 1.000
N N2 1.2618(3) 0.08648(15) 0.20958(11) 0.0238(4) Uani . . 1.000
N N3 1.3070(3) 0.10988(16) 0.12296(10) 0.0217(5) Uani . . 1.000
C C1 1.0580(3) 0.01743(16) 0.22259(12) 0.0205(5) Uani . . 1.000
C C2 0.6902(5) 0.2973(2) -0.12943(16) 0.0415(7) Uani . . 1.000
C C3 0.7285(5) 0.4052(2) 0.04653(19) 0.0450(8) Uani . . 1.000
O O2 0.4733(3) 0.16250(19) 0.39020(11) 0.0518(6) Uani . . 1.000
O O3 0.7565(3) 0.24983(16) 0.27887(10) 0.0392(5) Uani . . 1.000
O O4 1.0803(3) 0.37978(17) 0.33787(11) 0.0464(6) Uani . . 1.000
O O5 1.4020(3) 0.46927(16) 0.64927(12) 0.0458(5) Uani . . 1.000
O O6 1.1907(3) 0.40466(16) 0.74913(11) 0.0441(5) Uani . . 1.000
O O7 0.4239(3) 0.14920(16) 0.65922(10) 0.0406(5) Uani . . 1.000
O O8 0.2735(3) 0.07080(14) 0.51955(10) 0.0345(4) Uani . . 1.000
N N4 0.9009(3) 0.30544(15) 0.34539(11) 0.0273(5) Uani . . 1.000
N N5 1.2187(3) 0.40910(17) 0.66954(12) 0.0340(5) Uani . . 1.000
N N6 0.4329(3) 0.13765(15) 0.57626(11) 0.0259(5) Uani . . 1.000
C C4 0.6439(4) 0.21409(19) 0.45209(13) 0.0262(5) Uani . . 1.000
C C5 0.8669(4) 0.28941(17) 0.43761(13) 0.0243(5) Uani . . 1.000
C C6 1.0516(4) 0.35091(17) 0.50671(13) 0.0259(5) Uani . . 1.000
C C7 1.0285(4) 0.34163(18) 0.59632(13) 0.0262(5) Uani . . 1.000
C C8 0.8251(4) 0.27133(18) 0.61769(13) 0.0253(5) Uani . . 1.000
C C9 0.6418(4) 0.20911(17) 0.54848(13) 0.0241(5) Uani . . 1.000
O O1W 0.2815(4) 0.38530(16) 0.17293(11) 0.0367(5) Uani . . 1.000
H H1NA 1.152(5) 0.048(2) 0.3525(17) 0.030(6) Uiso . . 1.000
H H1NB 0.915(5) -0.031(2) 0.3166(16) 0.028(6) Uiso . . 1.000
H H2A 0.72150 0.22870 -0.17440 0.0620 Uiso calc R 1.000
H H2B 0.74760 0.37520 -0.14750 0.0620 Uiso calc R 1.000
H H2C 0.50790 0.29350 -0.12660 0.0620 Uiso calc R 1.000
H H2N 1.374(5) 0.123(2) 0.2565(18) 0.036(6) Uiso . . 1.000
H H3NA 1.449(5) 0.087(2) 0.1177(16) 0.030(6) Uiso . . 1.000
H H3A 0.54440 0.38420 0.04030 0.0680 Uiso calc R 1.000
H H3B 0.76360 0.48340 0.02520 0.0680 Uiso calc R 1.000
H H3C 0.80520 0.41300 0.11080 0.0680 Uiso calc R 1.000
H H3NB 1.311(4) 0.188(2) 0.1279(15) 0.026(6) Uiso . . 1.000
H H6 1.19300 0.39900 0.49330 0.0310 Uiso calc R 1.000
H H8 0.81260 0.26630 0.67960 0.0300 Uiso calc R 1.000
H H1WA 0.403(7) 0.425(3) 0.197(2) 0.056(10) Uiso . . 1.000
H H1WB 0.197(7) 0.377(3) 0.215(2) 0.065(10) Uiso . . 1.000

loop_
_atom_type_symbol
_atom_type_description
_atom_type_scat_dispersion_real
_atom_type_scat_dispersion_imag
_atom_type_scat_source
C C 0.0033 0.0016 'International Tables Vol C Tables 4.2.6.8 and 6.1.1.4'
H H 0.0000 0.0000 'International Tables Vol C Tables 4.2.6.8 and 6.1.1.4'
Cd Cd -0.8075 1.2024 'International Tables Vol C Tables 4.2.6.8 and 6.1.1.4'
N N 0.0061 0.0033 'International Tables Vol C Tables 4.2.6.8 and 6.1.1.4'
O O 0.0106 0.0060 'International Tables Vol C Tables 4.2.6.8 and 6.1.1.4'
S S 0.1246 0.1234 'International Tables Vol C Tables 4.2.6.8 and 6.1.1.4'

loop_
_geom_angle_atom_site_label_1
_geom_angle_atom_site_label_2
_geom_angle_atom_site_label_3
_geom_angle_site_symmetry_1
_geom_angle_site_symmetry_2
_geom_angle_site_symmetry_3
_geom_angle
_geom_angle_publ_flag
S1 Cd1 O1 . . . 88.75(4) no
S1 Cd1 N3 . . . 78.48(4) no
S1 Cd1 S1 . . 2_755 180.00 no
S1 Cd1 O1 . . 2_755 91.25(4) no
S1 Cd1 N3 . . 2_755 101.53(4) no
O1 Cd1 N3 . . . 91.01(6) no
S1 Cd1 O1 2_755 . . 91.25(4) no
O1 Cd1 O1 . . 2_755 180.00 no
O1 Cd1 N3 . . 2_755 88.99(6) no
S1 Cd1 N3 2_755 . . 101.53(4) no
O1 Cd1 N3 2_755 . . 88.99(6) no
N3 Cd1 N3 . . 2_755 180.00 no
S1 Cd1 O1 2_755 . 2_755 88.75(4) no
S1 Cd1 N3 2_755 . 2_755 78.48(4) no
O1 Cd1 N3 2_755 . 2_755 91.01(6) no
Cd1 S1 C1 . . . 98.67(6) no
O1 S2 C2 . . . 106.27(10) no
O1 S2 C3 . . . 104.19(10) no
C2 S2 C3 . . . 98.64(12) no
Cd1 O1 S2 . . . 117.54(9) no
H1WA O1W H1WB . . . 104(3) no
N3 N2 C1 . . . 123.73(16) no
Cd1 N3 N2 . . . 113.40(11) no
C1 N1 H1NB . . . 116.3(17) no
H1NA N1 H1NB . . . 123(2) no
C1 N1 H1NA . . . 119.5(16) no
N3 N2 H2N . . . 116.2(17) no
C1 N2 H2N . . . 120.0(17) no
Cd1 N3 H3NB . . . 113.7(15) no
Cd1 N3 H3NA . . . 109.2(16) no
N2 N3 H3NB . . . 103.6(15) no
H3NA N3 H3NB . . . 112(2) no
N2 N3 H3NA . . . 105.1(16) no
O3 N4 O4 . . . 121.57(17) no
O4 N4 C5 . . . 117.04(16) no
O3 N4 C5 . . . 121.38(17) no
O6 N5 C7 . . . 118.75(17) no
O5 N5 O6 . . . 122.90(18) no
O5 N5 C7 . . . 118.35(17) no
O7 N6 C9 . . . 117.15(16) no
O8 N6 C9 . . . 120.80(16) no
O7 N6 O8 . . . 122.04(17) no
S1 C1 N1 . . . 118.01(14) no
S1 C1 N2 . . . 125.54(14) no
N1 C1 N2 . . . 116.43(17) no
S2 C2 H2C . . . 110.00 no
H2A C2 H2B . . . 109.00 no
S2 C2 H2B . . . 109.00 no
H2B C2 H2C . . . 109.00 no
S2 C2 H2A . . . 109.00 no
H2A C2 H2C . . . 109.00 no
S2 C3 H3B . . . 109.00 no
H3A C3 H3C . . . 110.00 no
H3B C3 H3C . . . 109.00 no
H3A C3 H3B . . . 109.00 no
S2 C3 H3A . . . 109.00 no
S2 C3 H3C . . . 110.00 no
O2 C4 C9 . . . 123.8(2) no
C5 C4 C9 . . . 112.18(17) no
O2 C4 C5 . . . 124.06(18) no
N4 C5 C6 . . . 115.94(18) no
C4 C5 C6 . . . 124.10(18) no
N4 C5 C4 . . . 119.95(17) no
C5 C6 C7 . . . 118.96(19) no
N5 C7 C6 . . . 119.19(18) no
C6 C7 C8 . . . 121.65(19) no
N5 C7 C8 . . . 119.15(17) no
C7 C8 C9 . . . 119.29(18) no
N6 C9 C8 . . . 116.16(17) no
C4 C9 C8 . . . 123.79(19) no
N6 C9 C4 . . . 120.03(17) no
C5 C6 H6 . . . 121.00 no
C7 C6 H6 . . . 121.00 no
C7 C8 H8 . . . 120.00 no
C9 C8 H8 . . . 120.00 no

loop_
_geom_bond_atom_site_label_1
_geom_bond_atom_site_label_2
_geom_bond_site_symmetry_1
_geom_bond_site_symmetry_2
_geom_bond_distance
_geom_bond_publ_flag
Cd1 S1 . . 2.5512(5) no
Cd1 O1 . . 2.4013(15) no
Cd1 N3 . . 2.3824(16) no
Cd1 S1 . 2_755 2.5512(5) no
Cd1 O1 . 2_755 2.4013(15) no
Cd1 N3 . 2_755 2.3824(16) no
S1 C1 . . 1.7186(18) no
S2 O1 . . 1.5182(15) no
S2 C2 . . 1.779(2) no
S2 C3 . . 1.780(3) no
O2 C4 . . 1.235(3) no
O3 N4 . . 1.217(2) no
O4 N4 . . 1.238(2) no
O5 N5 . . 1.238(2) no
O6 N5 . . 1.233(2) no
O7 N6 . . 1.240(2) no
O8 N6 . . 1.220(2) no
O1W H1WA . . 0.76(4) no
O1W H1WB . . 0.84(3) no
N1 C1 . . 1.331(2) no
N2 N3 . . 1.413(2) no
N2 C1 . . 1.331(2) no
N1 H1NB . . 0.79(3) no
N1 H1NA . . 0.87(3) no
N2 H2N . . 0.88(3) no
N3 H3NB . . 0.86(2) no
N3 H3NA . . 0.83(3) no
N4 C5 . . 1.456(3) no
N5 C7 . . 1.448(3) no
N6 C9 . . 1.459(3) no
C2 H2C . . 0.9800 no
C2 H2A . . 0.9800 no
C2 H2B . . 0.9800 no
C3 H3C . . 0.9800 no
C3 H3A . . 0.9800 no
C3 H3B . . 0.9800 no
C4 C5 . . 1.457(3) no
C4 C9 . . 1.457(3) no
C5 C6 . . 1.374(3) no
C6 C7 . . 1.386(3) no
C7 C8 . . 1.386(3) no
C8 C9 . . 1.373(3) no
C6 H6 . . 0.9500 no
C8 H8 . . 0.9500 no

loop_
_geom_hbond_atom_site_label_D
_geom_hbond_atom_site_label_H
_geom_hbond_atom_site_label_A
_geom_hbond_site_symmetry_A
_geom_hbond_distance_DH
_geom_hbond_distance_HA
_geom_hbond_distance_DA
_geom_hbond_angle_DHA
_geom_hbond_publ_flag
N1 H1NA O2 1_655 0.87(3) 2.00(3) 2.773(3) 148(2) yes
N1 H1NA O8 1_655 0.87(3) 2.47(2) 3.178(2) 140(2) yes
N1 H1NB O7 2_656 0.79(3) 2.25(3) 3.037(3) 175(2) yes
N2 H2N O2 1_655 0.88(3) 1.97(3) 2.755(2) 148(2) yes
N2 H2N O3 1_655 0.88(3) 2.33(3) 3.026(2) 136(2) yes
N3 H3NA S1 1_655 0.83(3) 2.69(3) 3.4653(17) 155(2) yes
N3 H3NB O1W 1_655 0.86(2) 2.21(2) 3.049(3) 165(2) yes
O1W H1WA O5 2_766 0.76(4) 2.46(3) 3.081(2) 140(3) yes
O1W H1WB O4 1_455 0.84(3) 2.03(3) 2.844(2) 165(3) yes
C3 H3A O1W . 0.98 2.60 3.272(3) 126 yes
C6 H6 O4 . 0.95 2.30 2.626(3) 100 ?
C8 H8 O7 . 0.95 2.31 2.638(3) 100 ?

loop_
_geom_torsion_atom_site_label_1
_geom_torsion_atom_site_label_2
_geom_torsion_atom_site_label_3
_geom_torsion_atom_site_label_4
_geom_torsion_site_symmetry_1
_geom_torsion_site_symmetry_2
_geom_torsion_site_symmetry_3
_geom_torsion_site_symmetry_4
_geom_torsion
_geom_torsion_publ_flag
O1 Cd1 S1 C1 . . . . -93.63(7) no
N3 Cd1 S1 C1 . . . . -2.35(7) no
O1 Cd1 S1 C1 2_755 . . . 86.37(7) no
N3 Cd1 S1 C1 2_755 . . . 177.65(7) no
S1 Cd1 O1 S2 . . . . 145.05(8) no
N3 Cd1 O1 S2 . . . . 66.61(9) no
S1 Cd1 O1 S2 2_755 . . . -34.95(8) no
N3 Cd1 O1 S2 2_755 . . . -113.40(9) no
S1 Cd1 N3 N2 . . . . 3.88(11) no
O1 Cd1 N3 N2 . . . . 92.39(12) no
S1 Cd1 N3 N2 2_755 . . . -176.13(11) no
O1 Cd1 N3 N2 2_755 . . . -87.61(12) no
Cd1 S1 C1 N1 . . . . -177.43(15) no
Cd1 S1 C1 N2 . . . . 1.06(17) no
C2 S2 O1 Cd1 . . . . 106.89(11) no
C3 S2 O1 Cd1 . . . . -149.51(11) no
C1 N2 N3 Cd1 . . . . -4.9(2) no
N3 N2 C1 S1 . . . . 2.5(3) no
N3 N2 C1 N1 . . . . -178.99(17) no
O3 N4 C5 C4 . . . . -5.6(3) no
O3 N4 C5 C6 . . . . 175.84(19) no
O4 N4 C5 C4 . . . . 173.14(18) no
O4 N4 C5 C6 . . . . -5.5(3) no
O5 N5 C7 C6 . . . . -2.9(3) no
O5 N5 C7 C8 . . . . 178.44(19) no
O6 N5 C7 C6 . . . . 176.82(19) no
O6 N5 C7 C8 . . . . -1.9(3) no
O7 N6 C9 C4 . . . . -171.03(18) no
O7 N6 C9 C8 . . . . 7.4(3) no
O8 N6 C9 C4 . . . . 8.2(3) no
O8 N6 C9 C8 . . . . -173.45(18) no
O2 C4 C5 N4 . . . . -1.2(3) no
O2 C4 C5 C6 . . . . 177.2(2) no
C9 C4 C5 N4 . . . . -179.76(17) no
C9 C4 C5 C6 . . . . -1.3(3) no
O2 C4 C9 N6 . . . . 1.6(3) no
O2 C4 C9 C8 . . . . -176.7(2) no
C5 C4 C9 N6 . . . . -179.89(17) no
C5 C4 C9 C8 . . . . 1.9(3) no
N4 C5 C6 C7 . . . . 178.76(18) no
C4 C5 C6 C7 . . . . 0.2(3) no
C5 C6 C7 N5 . . . . -178.22(18) no
C5 C6 C7 C8 . . . . 0.5(3) no
N5 C7 C8 C9 . . . . 178.76(19) no
C6 C7 C8 C9 . . . . 0.1(3) no
C7 C8 C9 N6 . . . . -179.67(18) no
C7 C8 C9 C4 . . . . -1.3(3) no
